data_2238701
loop_
_publ_author_name
'Dong, Wen-xian'
'Tong, Rong-rong'
'Zheng, Chang-ge'

_publ_section_title
;
 2,3-Bis(furan-2-yl)pyrazino[2,3-<i>f</i>][1,10]phenanthroline
;
_journal_issue 11
_journal_name_full 'Acta Crystallographica Section E'
_journal_page_first o1613
_journal_paper_doi 10.1107/S160053681302641X
_journal_volume 69
_journal_year 2013
_chemical_formula_iupac 'C22 H12 N4 O2'
_chemical_formula_moiety 'C22 H12 N4 O2'
_chemical_formula_sum 'C22 H12 N4 O2'
_chemical_formula_weight 364.36
_chemical_name_systematic
;
2,3-Bis(furan-2-yl)pyrazino[2,3-<i>f</i>][1,10]phenanthroline
;
_space_group_IT_number 60
_symmetry_cell_setting orthorhombic
_symmetry_space_group_name_Hall '-P 2n 2ab'
_symmetry_space_group_name_H-M 'P b c n'
_atom_sites_solution_hydrogens geom
_atom_sites_solution_primary direct
_atom_sites_solution_secondary difmap
_audit_creation_method SHELXL-97
_cell_angle_alpha 90.00
_cell_angle_beta 90.00
_cell_angle_gamma 90.00
_cell_formula_units_Z 4
_cell_length_a 7.0994(14)
_cell_length_b 25.014(5)
_cell_length_c 9.4083(19)
_cell_measurement_reflns_used 6163
_cell_measurement_temperature 293(2)
_cell_measurement_theta_max 27.4855
_cell_measurement_theta_min 3.2578
_cell_volume 1670.8(6)
_computing_cell_refinement 'SAINT (Bruker, 2005)'
_computing_data_collection 'APEX2 (Bruker, 2005)'
_computing_data_reduction 'SAINT (Bruker, 2005)'
_computing_molecular_graphics 'SHELXTL (Sheldrick, 2008<i>b</i>)'
_computing_publication_material 'SHELXTL (Sheldrick, 2008<i>b</i>)'
_computing_structure_refinement 'SHELXL97 (Sheldrick, 2008<i>b</i>)'
_computing_structure_solution 'SHELXS97 (Sheldrick, 2008<i>b</i>)'
_diffrn_ambient_temperature 293(2)
_diffrn_measured_fraction_theta_full 0.995
_diffrn_measured_fraction_theta_max 0.995
_diffrn_measurement_device_type 'Bruker APEXII CCD'
_diffrn_measurement_method '\f and \w scans'
_diffrn_radiation_monochromator graphite
_diffrn_radiation_source 'fine-focus sealed tube'
_diffrn_radiation_type MoK\a
_diffrn_radiation_wavelength 0.71073
_diffrn_reflns_av_R_equivalents 0.0350
_diffrn_reflns_av_sigmaI/netI 0.0258
_diffrn_reflns_limit_h_max 8
_diffrn_reflns_limit_h_min -8
_diffrn_reflns_limit_k_max 30
_diffrn_reflns_limit_k_min -21
_diffrn_reflns_limit_l_max 11
_diffrn_reflns_limit_l_min -11
_diffrn_reflns_number 7791
_diffrn_reflns_theta_full 25.51
_diffrn_reflns_theta_max 25.51
_diffrn_reflns_theta_min 3.26
_exptl_absorpt_coefficient_mu 0.097
_exptl_absorpt_correction_T_max 0.9828
_exptl_absorpt_correction_T_min 0.9753
_exptl_absorpt_correction_type multi-scan
_exptl_absorpt_process_details '(SADABS; Sheldrick, 2008<i>a</i>)'
_exptl_crystal_colour yellow
_exptl_crystal_density_diffrn 1.449
_exptl_crystal_density_method 'not measured'
_exptl_crystal_description Block
_exptl_crystal_F_000 752
_exptl_crystal_size_max 0.26
_exptl_crystal_size_mid 0.21
_exptl_crystal_size_min 0.18
_refine_diff_density_max 0.156
_refine_diff_density_min -0.190
_refine_ls_extinction_method none
_refine_ls_goodness_of_fit_ref 1.184
_refine_ls_hydrogen_treatment constr
_refine_ls_matrix_type full
_refine_ls_number_parameters 127
_refine_ls_number_reflns 1565
_refine_ls_number_restraints 0
_refine_ls_restrained_S_all 1.184
_refine_ls_R_factor_all 0.0616
_refine_ls_R_factor_gt 0.0510
_refine_ls_shift/su_max 0.000
_refine_ls_shift/su_mean 0.000
_refine_ls_structure_factor_coef Fsqd
_refine_ls_weighting_details 'calc w=1/[\s^2^(Fo^2^)+(0.0500P)^2^+0.3579P] where P=(Fo^2^+2Fc^2^)/3'
_refine_ls_weighting_scheme calc
_refine_ls_wR_factor_gt 0.1089
_refine_ls_wR_factor_ref 0.1144
_reflns_number_gt 1382
_reflns_number_total 1565
_reflns_threshold_expression I>2\s(I)
_cod_data_source_file bt6933.cif
_cod_data_source_block I
_cod_database_code 2238701

loop_
_symmetry_equiv_pos_as_xyz
'x, y, z'
'-x+1/2, -y+1/2, z+1/2'
'-x, y, -z+1/2'
'x+1/2, -y+1/2, -z'
'-x, -y, -z'
'x-1/2, y-1/2, -z-1/2'
'x, -y, z-1/2'
'-x-1/2, y-1/2, z'

loop_
_atom_site_type_symbol
_atom_site_label
_atom_site_fract_x
_atom_site_fract_y
_atom_site_fract_z
_atom_site_U_iso_or_equiv
_atom_site_adp_type
_atom_site_calc_flag
_atom_site_refinement_flags
_atom_site_occupancy
_atom_site_symmetry_multiplicity
N N1 0.14263(19) 0.43286(5) 0.35255(15) 0.0303(4) Uani d . 1 1
C C6 0.0687(2) 0.47894(6) 0.30306(18) 0.0284(4) Uani d . 1 1
C C2 0.1413(2) 0.52917(6) 0.35808(18) 0.0297(4) Uani d . 1 1
O O1 0.19388(17) 0.29767(4) 0.25670(14) 0.0391(4) Uani d . 1 1
C C3 0.2798(2) 0.53071(7) 0.46419(19) 0.0337(4) Uani d . 1 1
H H3 0.3250 0.4992 0.5038 0.040 Uiso calc R 1 1
C C7 0.0756(2) 0.38724(6) 0.30014(17) 0.0295(4) Uani d . 1 1
C C1 0.0746(2) 0.57801(6) 0.30375(18) 0.0302(4) Uani d . 1 1
N N2 0.1436(2) 0.62587(6) 0.34706(16) 0.0373(4) Uani d . 1 1
C C8 0.1713(2) 0.33906(6) 0.35072(18) 0.0307(4) Uani d . 1 1
C C9 0.2526(3) 0.32685(7) 0.4760(2) 0.0377(5) Uani d . 1 1
H H9 0.2574 0.3483 0.5566 0.045 Uiso calc R 1 1
C C4 0.3478(3) 0.57901(7) 0.5089(2) 0.0394(5) Uani d . 1 1
H H4 0.4396 0.5810 0.5792 0.047 Uiso calc R 1 1
C C5 0.2760(3) 0.62534(7) 0.4462(2) 0.0408(5) Uani d . 1 1
H H5 0.3244 0.6580 0.4762 0.049 Uiso calc R 1 1
C C11 0.2910(3) 0.25895(7) 0.3286(2) 0.0401(5) Uani d . 1 1
H H11 0.3254 0.2261 0.2904 0.048 Uiso calc R 1 1
C C10 0.3295(3) 0.27471(7) 0.4608(2) 0.0401(5) Uani d . 1 1
H H10 0.3942 0.2553 0.5296 0.048 Uiso calc R 1 1

loop_
_atom_site_aniso_label
_atom_site_aniso_U_11
_atom_site_aniso_U_22
_atom_site_aniso_U_33
_atom_site_aniso_U_12
_atom_site_aniso_U_13
_atom_site_aniso_U_23
N1 0.0335(8) 0.0231(7) 0.0344(8) 0.0012(6) -0.0021(6) -0.0002(6)
C6 0.0291(8) 0.0233(8) 0.0329(9) 0.0000(7) 0.0015(7) -0.0003(7)
C2 0.0295(8) 0.0248(9) 0.0348(9) 0.0002(6) 0.0006(7) -0.0028(7)
O1 0.0482(7) 0.0258(6) 0.0433(7) 0.0083(5) -0.0033(6) -0.0036(5)
C3 0.0337(9) 0.0267(9) 0.0409(10) 0.0023(7) -0.0052(8) -0.0012(7)
C7 0.0329(8) 0.0243(8) 0.0313(9) 0.0006(7) 0.0007(7) -0.0006(7)
C1 0.0317(8) 0.0240(8) 0.0348(9) -0.0012(7) 0.0022(7) -0.0021(7)
N2 0.0404(8) 0.0249(8) 0.0465(9) -0.0024(6) -0.0053(7) -0.0025(6)
C8 0.0335(9) 0.0205(8) 0.0380(10) -0.0008(6) 0.0003(8) -0.0012(7)
C9 0.0423(10) 0.0297(10) 0.0412(10) 0.0029(8) -0.0065(9) 0.0010(8)
C4 0.0378(10) 0.0339(10) 0.0465(11) -0.0014(8) -0.0097(8) -0.0058(8)
C5 0.0434(10) 0.0268(10) 0.0523(12) -0.0044(8) -0.0067(9) -0.0072(8)
C11 0.0407(10) 0.0232(9) 0.0564(12) 0.0065(8) 0.0031(9) 0.0041(8)
C10 0.0380(10) 0.0334(11) 0.0490(12) 0.0056(8) -0.0017(9) 0.0111(9)

loop_
_atom_type_symbol
_atom_type_description
_atom_type_scat_dispersion_real
_atom_type_scat_dispersion_imag
_atom_type_scat_source
C C 0.0033 0.0016 'International Tables Vol C Tables 4.2.6.8 and 6.1.1.4'
H H 0.0000 0.0000 'International Tables Vol C Tables 4.2.6.8 and 6.1.1.4'
N N 0.0061 0.0033 'International Tables Vol C Tables 4.2.6.8 and 6.1.1.4'
O O 0.0106 0.0060 'International Tables Vol C Tables 4.2.6.8 and 6.1.1.4'

loop_
_geom_angle_atom_site_label_1
_geom_angle_atom_site_label_2
_geom_angle_atom_site_label_3
_geom_angle_site_symmetry_1
_geom_angle_site_symmetry_3
_geom_angle
C7 N1 C6 . . 117.74(15)
N1 C6 C6 . 3 121.24(9)
N1 C6 C2 . . 118.53(16)
C6 C6 C2 3 . 120.17(10)
C3 C2 C1 . . 118.10(15)
C3 C2 C6 . . 121.75(15)
C1 C2 C6 . . 120.14(16)
C11 O1 C8 . . 105.93(14)
C4 C3 C2 . . 119.40(16)
C4 C3 H3 . . 120.3
C2 C3 H3 . . 120.3
N1 C7 C7 . 3 120.87(9)
N1 C7 C8 . . 114.83(15)
C7 C7 C8 3 . 124.29(9)
N2 C1 C2 . . 122.43(16)
N2 C1 C1 . 3 117.94(10)
C2 C1 C1 . 3 119.63(10)
C5 N2 C1 . . 117.32(15)
C9 C8 O1 . . 110.07(15)
C9 C8 C7 . . 132.06(16)
O1 C8 C7 . . 117.81(14)
C8 C9 C10 . . 106.51(16)
C8 C9 H9 . . 126.7
C10 C9 H9 . . 126.7
C3 C4 C5 . . 118.34(17)
C3 C4 H4 . . 120.8
C5 C4 H4 . . 120.8
N2 C5 C4 . . 124.37(16)
N2 C5 H5 . . 117.8
C4 C5 H5 . . 117.8
C10 C11 O1 . . 110.82(16)
C10 C11 H11 . . 124.6
O1 C11 H11 . . 124.6
C11 C10 C9 . . 106.66(16)
C11 C10 H10 . . 126.7
C9 C10 H10 . . 126.7

loop_
_geom_bond_atom_site_label_1
_geom_bond_atom_site_label_2
_geom_bond_site_symmetry_2
_geom_bond_distance
N1 C7 . 1.331(2)
N1 C6 . 1.349(2)
C6 C6 3 1.396(3)
C6 C2 . 1.453(2)
C2 C3 . 1.402(2)
C2 C1 . 1.406(2)
O1 C11 . 1.368(2)
O1 C8 . 1.371(2)
C3 C4 . 1.367(2)
C3 H3 . 0.9300
C7 C7 3 1.429(3)
C7 C8 . 1.463(2)
C1 N2 . 1.356(2)
C1 C1 3 1.465(3)
N2 C5 . 1.325(2)
C8 C9 . 1.347(2)
C9 C10 . 1.421(2)
C9 H9 . 0.9300
C4 C5 . 1.396(3)
C4 H4 . 0.9300
C5 H5 . 0.9300
C11 C10 . 1.333(3)
C11 H11 . 0.9300
C10 H10 . 0.9300

loop_
_geom_torsion_atom_site_label_1
_geom_torsion_atom_site_label_2
_geom_torsion_atom_site_label_3
_geom_torsion_atom_site_label_4
_geom_torsion_site_symmetry_1
_geom_torsion_site_symmetry_4
_geom_torsion
C7 N1 C6 C6 . 3 -2.2(3)
C7 N1 C6 C2 . . -179.43(14)
N1 C6 C2 C3 . . -2.5(3)
C6 C6 C2 C3 3 . -179.73(19)
N1 C6 C2 C1 . . 176.70(15)
C6 C6 C2 C1 3 . -0.5(3)
C1 C2 C3 C4 . . -1.4(3)
C6 C2 C3 C4 . . 177.83(17)
C6 N1 C7 C7 . 3 -2.9(3)
C6 N1 C7 C8 . . 175.76(14)
C3 C2 C1 N2 . . 2.1(3)
C6 C2 C1 N2 . . -177.09(15)
C3 C2 C1 C1 . 3 -177.92(18)
C6 C2 C1 C1 . 3 2.9(3)
C2 C1 N2 C5 . . -1.3(3)
C1 C1 N2 C5 3 . 178.75(19)
C11 O1 C8 C9 . . 0.52(19)
C11 O1 C8 C7 . . 178.19(15)
N1 C7 C8 C9 . . 33.1(3)
C7 C7 C8 C9 3 . -148.3(2)
N1 C7 C8 O1 . . -143.91(15)
C7 C7 C8 O1 3 . 34.7(3)
O1 C8 C9 C10 . . -0.5(2)
C7 C8 C9 C10 . . -177.69(18)
C2 C3 C4 C5 . . -0.1(3)
C1 N2 C5 C4 . . -0.3(3)
C3 C4 C5 N2 . . 1.0(3)
C8 O1 C11 C10 . . -0.4(2)
O1 C11 C10 C9 . . 0.1(2)
C8 C9 C10 C11 . . 0.2(2)
